data_1101017
loop_
_publ_author_name
'Raj Pal Sharma'
'Rajni Sharma'
'Ritu Bala'
'Miguel Quir\'os'
'Juan M. Salas'

_journal_name_full 'Journal of Coordination Chemistry'
_journal_page_first 1099
_journal_page_last 1104
_journal_paper_doi 10.1080/00958970500138355
_journal_volume 58
_journal_year 2005
_chemical_formula_sum 'C8 H32 Cl2 Co2 N8 O6 S4'
_chemical_formula_weight 653.42
_space_group_IT_number 2
_symmetry_cell_setting triclinic
_symmetry_space_group_name_Hall '-P 1'
_symmetry_space_group_name_H-M 'P -1'
_atom_sites_solution_hydrogens geom
_atom_sites_solution_primary heavy
_atom_sites_solution_secondary difmap
_cell_angle_alpha 100.043(1)
_cell_angle_beta 91.562(1)
_cell_angle_gamma 107.339(1)
_cell_formula_units_Z 1
_cell_length_a 6.3067(4)
_cell_length_b 7.7820(5)
_cell_length_c 12.7658(8)
_cell_measurement_reflns_used 3923
_cell_measurement_temperature 298(2)
_cell_measurement_theta_max 23.27
_cell_measurement_theta_min 2.80
_cell_volume 586.80(6)
_diffrn_ambient_temperature 298(2)
_diffrn_detector_area_resol_mean 66.06
_diffrn_measurement_device_type 'Bruker SMART APEX CCD system'
_diffrn_measurement_method 'phi and omega scans'
_diffrn_radiation_monochromator graphite
_diffrn_radiation_source 'fine-focus sealed tube'
_diffrn_radiation_type MoK\a
_diffrn_radiation_wavelength 0.71073
_diffrn_reflns_av_R_equivalents 0.0140
_diffrn_reflns_av_sigmaI/netI 0.0149
_diffrn_reflns_limit_h_max 7
_diffrn_reflns_limit_h_min -6
_diffrn_reflns_limit_k_max 8
_diffrn_reflns_limit_k_min -8
_diffrn_reflns_limit_l_max 14
_diffrn_reflns_limit_l_min -14
_diffrn_reflns_number 4977
_diffrn_reflns_theta_max 23.27
_diffrn_reflns_theta_min 1.63
_diffrn_standards_decay_% 0
_diffrn_standards_interval_count ?
_diffrn_standards_interval_time ?
_diffrn_standards_number 149
_exptl_absorpt_coefficient_mu 2.040
_exptl_absorpt_correction_T_max 0.7919
_exptl_absorpt_correction_T_min 0.6052
_exptl_absorpt_correction_type multi-scan
_exptl_absorpt_process_details ?
_exptl_crystal_colour black
_exptl_crystal_density_diffrn 1.849
_exptl_crystal_density_meas ?
_exptl_crystal_density_method 'not measured'
_exptl_crystal_description prismatic
_exptl_crystal_F_000 336
_exptl_crystal_size_max 0.34
_exptl_crystal_size_mid 0.32
_exptl_crystal_size_min 0.12
_refine_ls_extinction_coef ?
_refine_ls_extinction_method none
_refine_ls_goodness_of_fit_ref 1.082
_refine_ls_hydrogen_treatment constr
_refine_ls_matrix_type full
_refine_ls_number_parameters 139
_refine_ls_number_reflns 1687
_refine_ls_number_restraints 0
_refine_ls_restrained_S_all 1.082
_refine_ls_R_factor_all 0.0203
_refine_ls_R_factor_gt 0.0199
_refine_ls_shift/su_max 0.000
_refine_ls_shift/su_mean 0.000
_refine_ls_structure_factor_coef Fsqd
_refine_ls_weighting_details 'calc w=1/[\s^2^(Fo^2^)+(0.0300P)^2^+0.3000P] where P=(Fo^2^+2Fc^2^)/3'
_refine_ls_weighting_scheme calc
_refine_ls_wR_factor_gt 0.0537
_refine_ls_wR_factor_ref 0.0539
_reflns_number_gt 1647
_reflns_number_total 1687
_reflns_threshold_expression >2sigma(I)
_cod_database_code 1101017

loop_
_symmetry_equiv_pos_as_xyz
'x, y, z'
'-x, -y, -z'

loop_
_atom_site_label
_atom_site_type_symbol
_atom_site_fract_x
_atom_site_fract_y
_atom_site_fract_z
_atom_site_U_iso_or_equiv
_atom_site_adp_type
_atom_site_occupancy
_atom_site_symmetry_multiplicity
_atom_site_calc_flag
_atom_site_refinement_flags
_atom_site_disorder_assembly
_atom_site_disorder_group
Co1 Co 0.5000 0.0000 0.5000 0.02289(12) Uani 1 2 d S . .
Cl Cl 0.19410(9) -0.07579(8) 0.38744(4) 0.03779(16) Uani 1 1 d . . .
N1 N 0.4209(3) -0.2540(2) 0.52240(14) 0.0326(4) Uani 1 1 d . . .
H11 H 0.3833 -0.3321 0.4592 0.039 Uiso 1 1 d R . .
H12 H 0.5384 -0.2728 0.5548 0.039 Uiso 1 1 d R . .
C1 C 0.2308(4) -0.2873(3) 0.5897(2) 0.0430(6) Uani 1 1 d . . .
H13 H 0.2208 -0.3931 0.6220 0.052 Uiso 1 1 d R . .
H14 H 0.0922 -0.3097 0.5471 0.052 Uiso 1 1 d R . .
C2 C 0.2738(4) -0.1176(3) 0.67438(19) 0.0414(6) Uani 1 1 d . . .
H23 H 0.1432 -0.1233 0.7138 0.050 Uiso 1 1 d R . .
H24 H 0.3981 -0.1070 0.7241 0.050 Uiso 1 1 d R . .
N2 N 0.3257(3) 0.0420(2) 0.62038(13) 0.0291(4) Uani 1 1 d . . .
H21 H 0.4034 0.1441 0.6668 0.035 Uiso 1 1 d R . .
H22 H 0.1983 0.0581 0.5970 0.035 Uiso 1 1 d R . .
Co2 Co 0.0000 0.5000 0.0000 0.02163(12) Uani 1 2 d S . .
S1 S 0.02512(8) 0.44871(7) 0.17265(4) 0.02864(15) Uani 1 1 d . . .
S2 S 0.34270(8) 0.45443(7) 0.21612(4) 0.02587(14) Uani 1 1 d . . .
O1T O 0.3416(3) 0.4327(2) 0.32654(11) 0.0377(4) Uani 1 1 d . . .
O2T O 0.4971(2) 0.6323(2) 0.20384(12) 0.0354(4) Uani 1 1 d . . .
O3T O 0.3922(3) 0.3060(2) 0.14413(12) 0.0385(4) Uani 1 1 d . . .
N3 N 0.2841(3) 0.6983(2) 0.02043(14) 0.0291(4) Uani 1 1 d . . .
H31 H 0.3695 0.6876 0.0751 0.035 Uiso 1 1 d R . .
H32 H 0.3574 0.6900 -0.0388 0.035 Uiso 1 1 d R . .
C3 C 0.2433(4) 0.8784(3) 0.04335(19) 0.0378(5) Uani 1 1 d . . .
H33 H 0.2104 0.9145 -0.0227 0.045 Uiso 1 1 d R . .
H34 H 0.3739 0.9714 0.0816 0.045 Uiso 1 1 d R . .
C4 C 0.0480(4) 0.8577(3) 0.11021(18) 0.0376(5) Uani 1 1 d . . .
H43 H 0.0902 0.8442 0.1813 0.045 Uiso 1 1 d R . .
H44 H -0.0022 0.9651 0.1165 0.045 Uiso 1 1 d R . .
N4 N -0.1324(3) 0.6923(2) 0.05686(13) 0.0291(4) Uani 1 1 d . . .
H41 H -0.2051 0.7192 0.0034 0.035 Uiso 1 1 d R . .
H42 H -0.2307 0.6529 0.1039 0.035 Uiso 1 1 d R . .

loop_
_atom_site_aniso_label
_atom_site_aniso_U_11
_atom_site_aniso_U_22
_atom_site_aniso_U_33
_atom_site_aniso_U_23
_atom_site_aniso_U_13
_atom_site_aniso_U_12
Co1 0.0228(2) 0.0284(2) 0.0185(2) 0.00134(16) -0.00044(15) 0.01136(16)
Cl 0.0298(3) 0.0564(4) 0.0268(3) -0.0003(2) -0.0058(2) 0.0181(3)
N1 0.0396(11) 0.0326(10) 0.0274(10) 0.0033(8) 0.0008(8) 0.0152(8)
C1 0.0484(15) 0.0375(13) 0.0423(14) 0.0134(11) 0.0107(11) 0.0081(11)
C2 0.0486(15) 0.0483(15) 0.0299(12) 0.0104(11) 0.0120(11) 0.0162(12)
N2 0.0250(9) 0.0359(10) 0.0253(9) -0.0008(8) 0.0004(7) 0.0116(8)
Co2 0.0204(2) 0.0264(2) 0.0192(2) 0.00479(16) 0.00247(15) 0.00866(16)
S1 0.0251(3) 0.0410(3) 0.0227(3) 0.0103(2) 0.0038(2) 0.0118(2)
S2 0.0279(3) 0.0297(3) 0.0213(3) 0.0033(2) 0.0002(2) 0.0119(2)
O1T 0.0450(9) 0.0491(10) 0.0249(8) 0.0095(7) 0.0001(7) 0.0225(8)
O2T 0.0293(8) 0.0376(9) 0.0350(9) 0.0060(7) -0.0026(6) 0.0048(7)
O3T 0.0427(9) 0.0408(9) 0.0353(9) -0.0020(7) 0.0020(7) 0.0231(7)
N3 0.0266(9) 0.0336(10) 0.0278(9) 0.0095(8) 0.0019(7) 0.0085(7)
C3 0.0409(13) 0.0288(12) 0.0405(13) 0.0071(10) -0.0033(11) 0.0061(10)
C4 0.0494(14) 0.0337(12) 0.0310(12) -0.0021(10) -0.0040(11) 0.0201(11)
N4 0.0317(10) 0.0379(10) 0.0224(9) 0.0068(8) 0.0038(7) 0.0168(8)
